data_2213247
loop_
_publ_author_name
'Jie-Xing Zhou'
'Li-Hui Niu'
'Xiao-Yue Li'
'Da-Qing Shi'

_publ_section_title
7-Amino-1,3-dimethyl-5-(4-nitrophenyl)-2,4-dioxo-1,2,3,4-tetrahydropyrido[2,3-<i>d</i>]pyrimidine-6-carbonitrile
_journal_coeditor_code CI2368
_journal_issue 5
_journal_name_full 'Acta Crystallographica Section E'
_journal_page_first o2667
_journal_page_last o2667
_journal_paper_doi 10.1107/S1600536807019356
_journal_volume 63
_journal_year 2007
_chemical_formula_iupac 'C16 H12 N6 O4'
_chemical_formula_moiety 'C16 H12 N6 O4'
_chemical_formula_sum 'C16 H12 N6 O4'
_chemical_formula_weight 352.32
_chemical_name_systematic
;
7-Amino-1,3-dimethyl-5-(4-nitrophenyl)-2,4-dioxo-1,2,3,4-
tetrahydropyrido[2,3-<i>d</i>]pyrimidine-6-carbonitrile
;
_space_group_IT_number 14
_symmetry_cell_setting monoclinic
_symmetry_space_group_name_Hall '-P 2yn'
_symmetry_space_group_name_H-M 'P 1 21/n 1'
_atom_sites_solution_hydrogens geom
_atom_sites_solution_primary direct
_atom_sites_solution_secondary difmap
_cell_angle_alpha 90.00
_cell_angle_beta 106.939(3)
_cell_angle_gamma 90.00
_cell_formula_units_Z 4
_cell_length_a 9.6209(9)
_cell_length_b 11.7064(12)
_cell_length_c 14.5493(16)
_cell_measurement_reflns_used 6117
_cell_measurement_temperature 193(2)
_cell_measurement_theta_max 27.5
_cell_measurement_theta_min 3.1
_cell_volume 1567.5(3)
_computing_cell_refinement CrystalClear
_computing_data_collection 'CrystalClear (Rigaku, 2000)'
_computing_data_reduction 'CrystalStructure (Rigaku/MSC, 2003)'
_computing_molecular_graphics 'SHELXTL (Bruker, 1999)'
_computing_publication_material SHELXL97
_computing_structure_refinement 'SHELXL97 (Sheldrick, 1997)'
_computing_structure_solution 'SHELXS97 (Sheldrick, 1997)'
_diffrn_ambient_temperature 193(2)
_diffrn_detector_area_resol_mean 7.31
_diffrn_measured_fraction_theta_full 0.997
_diffrn_measured_fraction_theta_max 0.997
_diffrn_measurement_device_type 'Rigaku Mercury'
_diffrn_measurement_method \w
_diffrn_radiation_monochromator graphite
_diffrn_radiation_source 'fine-focus sealed tube'
_diffrn_radiation_type MoK\a
_diffrn_radiation_wavelength 0.71070
_diffrn_reflns_av_R_equivalents 0.0214
_diffrn_reflns_av_sigmaI/netI 0.0174
_diffrn_reflns_limit_h_max 10
_diffrn_reflns_limit_h_min -12
_diffrn_reflns_limit_k_max 14
_diffrn_reflns_limit_k_min -15
_diffrn_reflns_limit_l_max 18
_diffrn_reflns_limit_l_min -18
_diffrn_reflns_number 17123
_diffrn_reflns_theta_full 27.48
_diffrn_reflns_theta_max 27.48
_diffrn_reflns_theta_min 3.41
_diffrn_standards_number 0
_exptl_absorpt_coefficient_mu 0.112
_exptl_absorpt_correction_T_max 0.9650
_exptl_absorpt_correction_T_min 0.9358
_exptl_absorpt_correction_type multi-scan
_exptl_absorpt_process_details '(Jacobson, 1998)'
_exptl_crystal_colour gold
_exptl_crystal_density_diffrn 1.493
_exptl_crystal_density_method 'not measured'
_exptl_crystal_description Block
_exptl_crystal_F_000 728
_exptl_crystal_size_max 0.60
_exptl_crystal_size_mid 0.40
_exptl_crystal_size_min 0.32
_refine_diff_density_max 0.238
_refine_diff_density_min -0.250
_refine_ls_extinction_method none
_refine_ls_goodness_of_fit_ref 1.107
_refine_ls_hydrogen_treatment mixed
_refine_ls_matrix_type full
_refine_ls_number_parameters 246
_refine_ls_number_reflns 3595
_refine_ls_number_restraints 0
_refine_ls_restrained_S_all 1.107
_refine_ls_R_factor_all 0.0516
_refine_ls_R_factor_gt 0.0458
_refine_ls_shift/su_max 0.001
_refine_ls_shift/su_mean 0.000
_refine_ls_structure_factor_coef Fsqd
_refine_ls_weighting_details 'calc w=1/[\s^2^(Fo^2^)+(0.0637P)^2^+0.3577P] where P=(Fo^2^+2Fc^2^)/3'
_refine_ls_weighting_scheme calc
_refine_ls_wR_factor_gt 0.1177
_refine_ls_wR_factor_ref 0.1217
_reflns_number_gt 3259
_reflns_number_total 3595
_reflns_threshold_expression I>2\s(I)
_cod_data_source_file ci2368.cif
_cod_data_source_block I
_cod_depositor_comments
;
The following automatic conversions were performed:
'_symmetry_cell_setting' value 'Monoclinic' changed to 'monoclinic'
according to '/home/saulius/struct/CIF-dictionaries/cif_core.dic'
dictionary named 'cif_core.dic' version 2.4.1 from 2010-06-29.

Automatic conversion script
Id: cif_fix_enum 1527 2010-12-29 10:47:43Z saulius 

The following automatic conversions were performed:

'_symmetry_cell_setting' value 'Monoclinic' changed to 'monoclinic'
according to /home/saulius/struct/CIF-dictionaries/cif_core.dic
dictionary named 'cif_core.dic' version 2.4.1 from 2010-06-29.

Automatic conversion script
Id: cif_fix_values 1715 2011-07-08 13:25:40Z adriana 
;
_cod_original_sg_symbol_H-M 'P 21/n'
_cod_database_code 2213247
_cod_database_fobs_code 2213247

loop_
_symmetry_equiv_pos_as_xyz
'x, y, z'
'-x+1/2, y+1/2, -z+1/2'
'-x, -y, -z'
'x-1/2, -y-1/2, z-1/2'

loop_
_atom_site_type_symbol
_atom_site_label
_atom_site_fract_x
_atom_site_fract_y
_atom_site_fract_z
_atom_site_U_iso_or_equiv
_atom_site_adp_type
_atom_site_calc_flag
_atom_site_refinement_flags
_atom_site_occupancy
O O1 0.40040(11) 0.58289(9) 0.61943(7) 0.0371(3) Uani d . 1
O O2 0.27711(11) 0.53458(9) 0.89364(8) 0.0408(3) Uani d . 1
O O3 0.40782(12) 0.88345(11) 0.25427(7) 0.0449(3) Uani d . 1
O O4 0.58170(12) 0.76386(10) 0.26221(7) 0.0434(3) Uani d . 1
N N1 0.62792(11) 0.80081(9) 0.90036(7) 0.0271(2) Uani d . 1
N N2 0.32494(12) 0.57102(9) 0.75276(8) 0.0297(3) Uani d . 1
N N3 0.45263(12) 0.66590(10) 0.89615(7) 0.0293(3) Uani d . 1
N N4 0.86032(13) 0.96383(11) 0.68190(8) 0.0362(3) Uani d . 1
N N5 0.81041(13) 0.93043(10) 0.91201(8) 0.0324(3) Uani d . 1
N N6 0.50203(12) 0.81687(10) 0.29905(8) 0.0314(3) Uani d . 1
C C1 0.53176(13) 0.72749(11) 0.84755(9) 0.0254(3) Uani d . 1
C C2 0.50682(13) 0.70913(11) 0.74838(9) 0.0250(3) Uani d . 1
C C3 0.58756(13) 0.77512(10) 0.70202(8) 0.0232(3) Uani d . 1
C C4 0.69181(13) 0.84923(10) 0.75676(8) 0.0252(3) Uani d . 1
C C5 0.71081(13) 0.85990(11) 0.85729(8) 0.0255(3) Uani d . 1
C C6 0.40912(14) 0.61853(11) 0.70021(9) 0.0273(3) Uani d . 1
C C7 0.34766(14) 0.58771(12) 0.85086(10) 0.0306(3) Uani d . 1
C C8 0.56079(13) 0.77645(10) 0.59552(8) 0.0233(3) Uani d . 1
C C9 0.44885(14) 0.84520(11) 0.54105(9) 0.0276(3) Uani d . 1
H H9 0.3861 0.8832 0.5708 0.033 Uiso calc R 1
C C10 0.42892(14) 0.85827(11) 0.44323(9) 0.0279(3) Uani d . 1
H H10 0.3536 0.9057 0.4055 0.033 Uiso calc R 1
C C11 0.52071(14) 0.80098(11) 0.40213(8) 0.0260(3) Uani d . 1
C C12 0.63132(14) 0.73093(11) 0.45431(9) 0.0291(3) Uani d . 1
H H12 0.6916 0.6912 0.4236 0.035 Uiso calc R 1
C C13 0.65246(14) 0.71979(11) 0.55214(9) 0.0277(3) Uani d . 1
H H13 0.7293 0.6736 0.5896 0.033 Uiso calc R 1
C C14 0.78334(13) 0.91355(11) 0.71367(9) 0.0267(3) Uani d . 1
C C15 0.21570(17) 0.48538(13) 0.70592(12) 0.0409(4) Uani d . 1
H H15A 0.1877 0.4965 0.6362 0.061 Uiso calc R 1
H H15B 0.1299 0.4938 0.7288 0.061 Uiso calc R 1
H H15C 0.2565 0.4087 0.7216 0.061 Uiso calc R 1
C C16 0.48811(17) 0.67789(15) 1.00141(10) 0.0394(3) Uani d . 1
H H16A 0.4223 0.6301 1.0251 0.059 Uiso calc R 1
H H16B 0.4769 0.7579 1.0177 0.059 Uiso calc R 1
H H16C 0.5887 0.6537 1.0313 0.059 Uiso calc R 1
H H5A 0.8264(18) 0.9259(15) 0.9718(13) 0.038(4) Uiso d . 1
H H5B 0.877(2) 0.9721(17) 0.8866(14) 0.056(5) Uiso d . 1

loop_
_atom_site_aniso_label
_atom_site_aniso_U_11
_atom_site_aniso_U_22
_atom_site_aniso_U_33
_atom_site_aniso_U_12
_atom_site_aniso_U_13
_atom_site_aniso_U_23
O1 0.0469(6) 0.0400(6) 0.0246(5) -0.0109(4) 0.0107(4) -0.0044(4)
O2 0.0414(6) 0.0428(6) 0.0466(6) -0.0009(5) 0.0259(5) 0.0087(5)
O3 0.0447(6) 0.0592(7) 0.0266(5) 0.0033(5) 0.0037(4) 0.0130(5)
O4 0.0593(7) 0.0475(6) 0.0273(5) -0.0024(5) 0.0185(5) -0.0043(4)
N1 0.0302(6) 0.0302(6) 0.0209(5) 0.0041(4) 0.0072(4) 0.0007(4)
N2 0.0285(6) 0.0288(6) 0.0345(6) -0.0009(4) 0.0135(5) -0.0006(4)
N3 0.0314(6) 0.0353(6) 0.0244(5) 0.0033(4) 0.0132(4) 0.0039(4)
N4 0.0368(6) 0.0375(7) 0.0351(6) -0.0069(5) 0.0116(5) -0.0008(5)
N5 0.0383(6) 0.0349(6) 0.0211(5) -0.0030(5) 0.0040(5) -0.0015(5)
N6 0.0360(6) 0.0352(6) 0.0225(5) -0.0102(5) 0.0077(4) 0.0001(4)
C1 0.0266(6) 0.0273(6) 0.0241(6) 0.0063(5) 0.0100(5) 0.0037(5)
C2 0.0271(6) 0.0254(6) 0.0231(6) 0.0026(5) 0.0084(5) 0.0017(5)
C3 0.0251(6) 0.0236(6) 0.0208(5) 0.0047(4) 0.0064(4) 0.0017(4)
C4 0.0283(6) 0.0249(6) 0.0224(6) 0.0027(5) 0.0072(5) 0.0015(5)
C5 0.0274(6) 0.0254(6) 0.0226(6) 0.0062(5) 0.0054(5) 0.0012(4)
C6 0.0272(6) 0.0284(6) 0.0264(6) 0.0019(5) 0.0079(5) 0.0035(5)
C7 0.0288(7) 0.0318(7) 0.0358(7) 0.0060(5) 0.0164(5) 0.0048(5)
C8 0.0262(6) 0.0229(6) 0.0205(6) -0.0030(4) 0.0065(4) 0.0009(4)
C9 0.0287(6) 0.0297(6) 0.0252(6) 0.0025(5) 0.0091(5) 0.0011(5)
C10 0.0274(6) 0.0291(6) 0.0249(6) 0.0010(5) 0.0041(5) 0.0046(5)
C11 0.0294(6) 0.0286(6) 0.0194(5) -0.0078(5) 0.0060(5) 0.0007(5)
C12 0.0320(7) 0.0317(7) 0.0256(6) 0.0011(5) 0.0116(5) -0.0016(5)
C13 0.0297(6) 0.0282(6) 0.0248(6) 0.0041(5) 0.0074(5) 0.0025(5)
C14 0.0281(6) 0.0264(6) 0.0234(6) 0.0009(5) 0.0042(5) -0.0015(5)
C15 0.0391(8) 0.0370(8) 0.0514(9) -0.0099(6) 0.0205(7) -0.0088(6)
C16 0.0392(8) 0.0573(9) 0.0248(6) 0.0031(7) 0.0139(6) 0.0078(6)

loop_
_atom_type_symbol
_atom_type_description
_atom_type_scat_dispersion_real
_atom_type_scat_dispersion_imag
_atom_type_scat_source
C C 0.0033 0.0016 'International Tables Vol C Tables 4.2.6.8 and 6.1.1.4'
H H 0.0000 0.0000 'International Tables Vol C Tables 4.2.6.8 and 6.1.1.4'
N N 0.0061 0.0033 'International Tables Vol C Tables 4.2.6.8 and 6.1.1.4'
O O 0.0106 0.0060 'International Tables Vol C Tables 4.2.6.8 and 6.1.1.4'

loop_
_geom_angle_atom_site_label_1
_geom_angle_atom_site_label_2
_geom_angle_atom_site_label_3
_geom_angle
C1 N1 C5 118.12(10)
C6 N2 C7 124.61(11)
C6 N2 C15 118.25(11)
C7 N2 C15 116.65(11)
C7 N3 C1 122.48(11)
C7 N3 C16 118.33(11)
C1 N3 C16 119.06(11)
C5 N5 H5A 117.4(12)
C5 N5 H5B 121.8(12)
H5A N5 H5B 119.3(17)
O4 N6 O3 123.27(11)
O4 N6 C11 118.46(11)
O3 N6 C11 118.27(11)
N1 C1 N3 115.79(11)
N1 C1 C2 124.92(11)
N3 C1 C2 119.30(12)
C3 C2 C1 117.16(11)
C3 C2 C6 122.79(11)
C1 C2 C6 119.88(11)
C4 C3 C2 118.55(11)
C4 C3 C8 117.74(10)
C2 C3 C8 123.56(11)
C3 C4 C5 119.90(11)
C3 C4 C14 120.69(11)
C5 C4 C14 119.40(11)
N5 C5 N1 117.43(11)
N5 C5 C4 121.35(12)
N1 C5 C4 121.21(11)
O1 C6 N2 120.37(12)
O1 C6 C2 124.32(11)
N2 C6 C2 115.30(11)
O2 C7 N3 122.31(13)
O2 C7 N2 120.52(13)
N3 C7 N2 117.17(11)
C9 C8 C13 120.28(11)
C9 C8 C3 117.85(11)
C13 C8 C3 121.60(11)
C10 C9 C8 120.02(12)
C10 C9 H9 120.0
C8 C9 H9 120.0
C11 C10 C9 118.50(11)
C11 C10 H10 120.7
C9 C10 H10 120.7
C10 C11 C12 122.63(11)
C10 C11 N6 118.58(11)
C12 C11 N6 118.78(11)
C11 C12 C13 118.66(11)
C11 C12 H12 120.7
C13 C12 H12 120.7
C12 C13 C8 119.89(11)
C12 C13 H13 120.1
C8 C13 H13 120.1
N4 C14 C4 177.66(14)
N2 C15 H15A 109.5
N2 C15 H15B 109.5
H15A C15 H15B 109.5
N2 C15 H15C 109.5
H15A C15 H15C 109.5
H15B C15 H15C 109.5
N3 C16 H16A 109.5
N3 C16 H16B 109.5
H16A C16 H16B 109.5
N3 C16 H16C 109.5
H16A C16 H16C 109.5
H16B C16 H16C 109.5

loop_
_geom_bond_atom_site_label_1
_geom_bond_atom_site_label_2
_geom_bond_distance
O1 C6 1.2267(16)
O2 C7 1.2169(16)
O3 N6 1.2285(16)
O4 N6 1.2245(15)
N1 C1 1.3300(17)
N1 C5 1.3411(17)
N2 C6 1.3823(16)
N2 C7 1.3933(17)
N2 C15 1.4686(18)
N3 C7 1.3799(18)
N3 C1 1.3830(16)
N3 C16 1.4755(17)
N4 C14 1.1437(17)
N5 C5 1.3376(17)
N5 H5A 0.84(2)
N5 H5B 0.96(2)
N6 C11 1.4694(15)
C1 C2 1.4085(17)
C2 C3 1.4001(17)
C2 C6 1.4546(18)
C3 C4 1.3883(17)
C3 C8 1.4950(16)
C4 C5 1.4257(16)
C4 C14 1.4343(17)
C8 C9 1.3922(17)
C8 C13 1.3930(17)
C9 C10 1.3881(17)
C9 H9 0.95
C10 C11 1.3766(18)
C10 H10 0.95
C11 C12 1.3822(18)
C12 C13 1.3841(17)
C12 H12 0.95
C13 H13 0.95
C15 H15A 0.98
C15 H15B 0.98
C15 H15C 0.98
C16 H16A 0.98
C16 H16B 0.98
C16 H16C 0.98

loop_
_geom_hbond_atom_site_label_D
_geom_hbond_atom_site_label_H
_geom_hbond_atom_site_label_A
_geom_hbond_site_symmetry_A
_geom_hbond_distance_DH
_geom_hbond_distance_HA
_geom_hbond_distance_DA
_geom_hbond_angle_DHA
N5 H5A O1 4_676 0.84(2) 2.06(2) 2.8912(15) 171(2)
N5 H5B O1 2_656 0.96(2) 2.53(2) 3.4463(17) 160(2)
C9 H9 O2 2_556 0.95 2.52 3.4275(16) 160
C10 H10 N4 3_676 0.95 2.58 3.5275(18) 174
C13 H13 O3 4_676 0.95 2.60 3.4547(17) 151
C15 H15C O4 3_666 0.98 2.52 3.464(2) 162

loop_
_geom_torsion_atom_site_label_1
_geom_torsion_atom_site_label_2
_geom_torsion_atom_site_label_3
_geom_torsion_atom_site_label_4
_geom_torsion
C5 N1 C1 N3 177.84(10)
C5 N1 C1 C2 -1.95(18)
C7 N3 C1 N1 179.16(11)
C16 N3 C1 N1 -5.18(17)
C7 N3 C1 C2 -1.03(18)
C16 N3 C1 C2 174.63(11)
N1 C1 C2 C3 -1.43(18)
N3 C1 C2 C3 178.78(10)
N1 C1 C2 C6 173.87(11)
N3 C1 C2 C6 -5.92(18)
C1 C2 C3 C4 3.48(17)
C6 C2 C3 C4 -171.68(11)
C1 C2 C3 C8 -172.06(11)
C6 C2 C3 C8 12.79(18)
C2 C3 C4 C5 -2.33(17)
C8 C3 C4 C5 173.46(10)
C2 C3 C4 C14 176.22(11)
C8 C3 C4 C14 -7.98(17)
C1 N1 C5 N5 -177.77(11)
C1 N1 C5 C4 3.20(17)
C3 C4 C5 N5 179.91(11)
C14 C4 C5 N5 1.34(18)
C3 C4 C5 N1 -1.10(18)
C14 C4 C5 N1 -179.67(11)
C7 N2 C6 O1 165.81(12)
C15 N2 C6 O1 -5.87(19)
C7 N2 C6 C2 -13.03(18)
C15 N2 C6 C2 175.30(11)
C3 C2 C6 O1 8.6(2)
C1 C2 C6 O1 -166.42(12)
C3 C2 C6 N2 -172.61(11)
C1 C2 C6 N2 12.36(17)
C1 N3 C7 O2 -179.17(12)
C16 N3 C7 O2 5.15(19)
C1 N3 C7 N2 1.01(18)
C16 N3 C7 N2 -174.68(11)
C6 N2 C7 O2 -173.21(12)
C15 N2 C7 O2 -1.41(19)
C6 N2 C7 N3 6.62(19)
C15 N2 C7 N3 178.41(11)
C4 C3 C8 C9 -94.22(14)
C2 C3 C8 C9 81.35(15)
C4 C3 C8 C13 79.81(15)
C2 C3 C8 C13 -104.62(15)
C13 C8 C9 C10 -0.53(19)
C3 C8 C9 C10 173.59(11)
C8 C9 C10 C11 0.76(19)
C9 C10 C11 C12 0.19(19)
C9 C10 C11 N6 -178.55(11)
O4 N6 C11 C10 -178.40(11)
O3 N6 C11 C10 2.14(17)
O4 N6 C11 C12 2.81(18)
O3 N6 C11 C12 -176.64(12)
C10 C11 C12 C13 -1.3(2)
N6 C11 C12 C13 177.39(11)
C11 C12 C13 C8 1.55(19)
C9 C8 C13 C12 -0.64(19)
C3 C8 C13 C12 -174.53(11)

loop_
_cod_related_entry_id
_cod_related_entry_database
_cod_related_entry_code
1 ChemSpider 13003516
